data_2221065
loop_
_publ_author_name
'Betz, Richard'
'Lindner, Christoph'
'Kl\"ufers, Peter'
'Mayer, Peter'

_publ_section_title
;
 Tetra-\m~2~-oxido-di-\m~4~-peroxido-tetrakis[diphenylantimony(V)]
 chloroform disolvate
;
_journal_coeditor_code GK2183
_journal_issue 3
_journal_name_full 'Acta Crystallographica Section E'
_journal_page_first m253
_journal_page_last m254
_journal_paper_doi 10.1107/S160053680804419X
_journal_volume 65
_journal_year 2009
_chemical_formula_iupac '[Sb4 (C6 H5)8 O4 (O2)2], 2C H Cl3'
_chemical_formula_moiety 'C48 H40 O8 Sb4, 2(C H Cl3)'
_chemical_formula_sum 'C50 H42 Cl6 O8 Sb4'
_chemical_formula_weight 1470.54
_chemical_name_systematic
;
Tetra-\m~2~-oxido-di-\m~4~-peroxido-tetrakis[diphenylantimony(V)]
chloroform disolvate
;
_space_group_IT_number 15
_symmetry_cell_setting monoclinic
_symmetry_space_group_name_Hall '-C 2yc'
_symmetry_space_group_name_H-M 'C 1 2/c 1'
_atom_sites_solution_hydrogens geom
_atom_sites_solution_primary direct
_atom_sites_solution_secondary difmap
_cell_angle_alpha 90.00
_cell_angle_beta 105.3795(6)
_cell_angle_gamma 90.00
_cell_formula_units_Z 8
_cell_length_a 23.0764(3)
_cell_length_b 13.7353(2)
_cell_length_c 34.6597(4)
_cell_measurement_reflns_used 79731
_cell_measurement_temperature 200(2)
_cell_measurement_theta_max 27.485
_cell_measurement_theta_min 3.134
_cell_volume 10592.4(2)
_computing_cell_refinement 'SCALEPACK (Otwinowski & Minor, 1997)'
_computing_data_collection 'COLLECT (Nonius, 2004)'
_computing_data_reduction 'DENZO and SCALEPACK (Otwinowski & Minor, 1997)'
_computing_molecular_graphics 'ORTEP-3 (Farrugia, 1997) and Mercury (Macrae <i>et al.</i>,  2006)'
_computing_publication_material 'SHELXL97 (Sheldrick, 2008) and PLATON (Spek, 2003)'
_computing_structure_refinement 'SHELXL97 (Sheldrick, 2008)'
_computing_structure_solution 'SIR97 (Altomare <i>et al.</i>,  1999)'
_diffrn_ambient_temperature 200(2)
_diffrn_measured_fraction_theta_full 0.997
_diffrn_measured_fraction_theta_max 0.997
_diffrn_measurement_device '95mm CCD camera on \k-goniostat'
_diffrn_measurement_device_type 'Nonius KappaCCD'
_diffrn_measurement_method '\f and \w'
_diffrn_radiation_monochromator 'MONTEL, graded multilayered X-ray optics'
_diffrn_radiation_source 'rotating anode'
_diffrn_radiation_type MoK\a
_diffrn_radiation_wavelength 0.71073
_diffrn_reflns_av_R_equivalents 0.0587
_diffrn_reflns_av_sigmaI/netI 0.0505
_diffrn_reflns_limit_h_max 29
_diffrn_reflns_limit_h_min -29
_diffrn_reflns_limit_k_max 17
_diffrn_reflns_limit_k_min -17
_diffrn_reflns_limit_l_max 45
_diffrn_reflns_limit_l_min -45
_diffrn_reflns_number 71535
_diffrn_reflns_theta_full 27.50
_diffrn_reflns_theta_max 27.50
_diffrn_reflns_theta_min 3.19
_exptl_absorpt_coefficient_mu 2.372
_exptl_absorpt_correction_T_max 0.684
_exptl_absorpt_correction_T_min 0.599
_exptl_absorpt_correction_type multi-scan
_exptl_absorpt_process_details '(SADABS; Sheldrick, 2001)'
_exptl_crystal_colour colourless
_exptl_crystal_density_diffrn 1.844
_exptl_crystal_density_method 'not measured'
_exptl_crystal_description block
_exptl_crystal_F_000 5696
_exptl_crystal_size_max 0.21
_exptl_crystal_size_mid 0.19
_exptl_crystal_size_min 0.16
_refine_diff_density_max 0.983
_refine_diff_density_min -0.889
_refine_ls_extinction_method none
_refine_ls_goodness_of_fit_ref 1.036
_refine_ls_hydrogen_treatment constr
_refine_ls_matrix_type full
_refine_ls_number_parameters 614
_refine_ls_number_reflns 12127
_refine_ls_number_restraints 0
_refine_ls_restrained_S_all 1.036
_refine_ls_R_factor_all 0.0700
_refine_ls_R_factor_gt 0.0366
_refine_ls_shift/su_max 0.001
_refine_ls_shift/su_mean 0.000
_refine_ls_structure_factor_coef Fsqd
_refine_ls_weighting_details 'calc w=1/[\s^2^(Fo^2^)+(0.0299P)^2^+28.2696P] where P=(Fo^2^+2Fc^2^)/3'
_refine_ls_weighting_scheme calc
_refine_ls_wR_factor_gt 0.0714
_refine_ls_wR_factor_ref 0.0817
_reflns_number_gt 8489
_reflns_number_total 12127
_reflns_threshold_expression I>2\s(I)
_cod_data_source_file gk2183.cif
_cod_data_source_block I
_cod_original_sg_symbol_H-M 'C 2/c'
_cod_database_code 2221065
_cod_database_fobs_code 2221065

loop_
_symmetry_equiv_pos_as_xyz
'x, y, z'
'-x, y, -z+1/2'
'x+1/2, y+1/2, z'
'-x+1/2, y+1/2, -z+1/2'
'-x, -y, -z'
'x, -y, z-1/2'
'-x+1/2, -y+1/2, -z'
'x+1/2, -y+1/2, z-1/2'

loop_
_atom_site_type_symbol
_atom_site_label
_atom_site_fract_x
_atom_site_fract_y
_atom_site_fract_z
_atom_site_U_iso_or_equiv
_atom_site_adp_type
_atom_site_calc_flag
_atom_site_refinement_flags
_atom_site_occupancy
_atom_site_disorder_assembly
_atom_site_disorder_group
Sb Sb1 0.088803(12) 0.71783(2) 0.039333(8) 0.02610(7) Uani d . 1 . .
Sb Sb2 0.127447(13) 0.902037(19) 0.099132(8) 0.02731(8) Uani d . 1 . .
Sb Sb3 0.207389(12) 0.75923(2) 0.167703(8) 0.02710(8) Uani d . 1 . .
Sb Sb4 0.167522(12) 0.57351(2) 0.107803(8) 0.02710(8) Uani d . 1 . .
Cl Cl94 0.29511(10) 0.49729(15) 0.23138(6) 0.1234(9) Uani d . 1 . .
Cl Cl95 0.37828(10) 0.60400(13) 0.29061(6) 0.1083(8) Uani d . 1 . .
Cl Cl96 0.42058(14) 0.4612(2) 0.24610(8) 0.1591(11) Uani d . 1 . .
Cl Cl97 0.50002(9) 0.06841(13) 0.16428(8) 0.1175(8) Uani d . 1 . .
Cl Cl98 0.41456(10) 0.1776(2) 0.10677(6) 0.1289(9) Uani d . 1 . .
Cl Cl99 0.47561(9) 0.26532(14) 0.18030(6) 0.0968(6) Uani d . 1 . .
O O121 0.10064(12) 0.85900(19) 0.04311(8) 0.0296(7) Uani d . 1 . .
O O122 0.08436(12) 0.75740(18) 0.10162(8) 0.0270(6) Uani d . 1 . .
O O231 0.16180(12) 0.88177(19) 0.15700(8) 0.0299(7) Uani d . 1 . .
O O232 0.20051(12) 0.79408(18) 0.10372(7) 0.0259(6) Uani d . 1 . .
O O341 0.22559(12) 0.62582(19) 0.15499(8) 0.0306(7) Uani d . 1 . .
O O342 0.12076(12) 0.69245(19) 0.13249(8) 0.0270(6) Uani d . 1 . .
O O411 0.10091(12) 0.58347(19) 0.05934(8) 0.0296(7) Uani d . 1 . .
O O412 0.18258(12) 0.71073(18) 0.07678(7) 0.0259(6) Uani d . 1 . .
C C11 -0.00614(19) 0.7104(3) 0.02102(12) 0.0296(10) Uani d . 1 . .
C C12 -0.0348(2) 0.6211(3) 0.01796(14) 0.0412(12) Uani d . 1 . .
H H12 -0.0119 0.5635 0.0257 0.049 Uiso calc R 1 . .
C C13 -0.0970(2) 0.6153(4) 0.00367(15) 0.0470(13) Uani d . 1 . .
H H13 -0.1164 0.5537 0.0013 0.056 Uiso calc R 1 . .
C C14 -0.1302(2) 0.6981(4) -0.00691(14) 0.0468(13) Uani d . 1 . .
H H14 -0.1728 0.6941 -0.0163 0.056 Uiso calc R 1 . .
C C15 -0.1021(2) 0.7878(4) -0.00396(14) 0.0449(12) Uani d . 1 . .
H H15 -0.1254 0.8451 -0.0114 0.054 Uiso calc R 1 . .
C C16 -0.0401(2) 0.7943(3) 0.00986(13) 0.0365(11) Uani d . 1 . .
H H16 -0.0209 0.8559 0.0117 0.044 Uiso calc R 1 . .
C C21 0.11666(18) 0.6999(3) -0.01363(11) 0.0280(9) Uani d . 1 . .
C C22 0.1652(2) 0.7500(4) -0.01982(13) 0.0405(12) Uani d . 1 . .
H H22 0.1876 0.7926 0.0002 0.049 Uiso calc R 1 . .
C C23 0.1815(2) 0.7382(4) -0.05526(15) 0.0475(13) Uani d . 1 . .
H H23 0.2147 0.7733 -0.0595 0.057 Uiso calc R 1 . .
C C24 0.1498(2) 0.6760(4) -0.08433(14) 0.0493(13) Uani d . 1 . .
H H24 0.1614 0.6674 -0.1084 0.059 Uiso calc R 1 . .
C C25 0.1012(2) 0.6263(4) -0.07828(14) 0.0507(13) Uani d . 1 . .
H H25 0.0790 0.5836 -0.0984 0.061 Uiso calc R 1 . .
C C26 0.0844(2) 0.6383(3) -0.04323(13) 0.0414(12) Uani d . 1 . .
H H26 0.0507 0.6040 -0.0394 0.050 Uiso calc R 1 . .
C C31 0.04830(19) 0.9749(3) 0.10167(13) 0.0330(10) Uani d . 1 . .
C C32 0.0258(2) 0.9705(4) 0.13449(15) 0.0508(13) Uani d . 1 . .
H H32 0.0452 0.9312 0.1567 0.061 Uiso calc R 1 . .
C C33 -0.0254(3) 1.0235(5) 0.1354(2) 0.0733(19) Uani d . 1 . .
H H33 -0.0408 1.0198 0.1582 0.088 Uiso calc R 1 . .
C C34 -0.0531(3) 1.0804(4) 0.1039(2) 0.073(2) Uani d . 1 . .
H H34 -0.0875 1.1177 0.1048 0.088 Uiso calc R 1 . .
C C35 -0.0315(3) 1.0839(4) 0.0709(2) 0.0731(19) Uani d . 1 . .
H H35 -0.0513 1.1225 0.0486 0.088 Uiso calc R 1 . .
C C36 0.0187(2) 1.0317(4) 0.07003(17) 0.0563(15) Uani d . 1 . .
H H36 0.0333 1.0348 0.0469 0.068 Uiso calc R 1 . .
C C41 0.1852(2) 1.0153(3) 0.09013(13) 0.0360(11) Uani d . 1 . .
C C42 0.1767(2) 1.1089(3) 0.10279(13) 0.0420(12) Uani d . 1 . .
H H42 0.1461 1.1215 0.1158 0.050 Uiso calc R 1 . .
C C43 0.2134(3) 1.1841(4) 0.09620(15) 0.0534(15) Uani d . 1 . .
H H43 0.2075 1.2486 0.1044 0.064 Uiso calc R 1 . .
C C44 0.2579(3) 1.1651(4) 0.07793(17) 0.0578(16) Uani d . 1 . .
H H44 0.2829 1.2165 0.0735 0.069 Uiso calc R 1 . .
C C45 0.2666(2) 1.0719(4) 0.06597(17) 0.0590(15) Uani d . 1 . .
H H45 0.2981 1.0593 0.0537 0.071 Uiso calc R 1 . .
C C46 0.2299(2) 0.9963(4) 0.07174(15) 0.0460(12) Uani d . 1 . .
H H46 0.2357 0.9322 0.0631 0.055 Uiso calc R 1 . .
C C51 0.1913(2) 0.7331(3) 0.22389(12) 0.0328(10) Uani d . 1 . .
C C52 0.1375(3) 0.7048(5) 0.22814(16) 0.0693(18) Uani d . 1 . .
H H52 0.1048 0.6971 0.2050 0.083 Uiso calc R 1 . .
C C53 0.1288(3) 0.6866(5) 0.26579(18) 0.083(2) Uani d . 1 . .
H H53 0.0908 0.6650 0.2682 0.099 Uiso calc R 1 . .
C C54 0.1752(3) 0.7000(4) 0.29903(16) 0.0643(17) Uani d . 1 . .
H H54 0.1694 0.6897 0.3249 0.077 Uiso calc R 1 . .
C C55 0.2293(3) 0.7280(5) 0.29511(16) 0.0740(19) Uani d . 1 . .
H H55 0.2619 0.7362 0.3183 0.089 Uiso calc R 1 . .
C C56 0.2381(2) 0.7450(4) 0.25760(14) 0.0573(15) Uani d . 1 . .
H H56 0.2764 0.7648 0.2552 0.069 Uiso calc R 1 . .
C C61 0.29731(19) 0.8100(3) 0.18132(11) 0.0316(10) Uani d . 1 . .
C C62 0.3107(2) 0.9081(3) 0.18207(15) 0.0466(13) Uani d . 1 . .
H H62 0.2794 0.9552 0.1772 0.056 Uiso calc R 1 . .
C C63 0.3703(2) 0.9371(4) 0.18996(17) 0.0594(15) Uani d . 1 . .
H H63 0.3797 1.0045 0.1903 0.071 Uiso calc R 1 . .
C C64 0.4154(2) 0.8702(5) 0.19728(16) 0.0592(15) Uani d . 1 . .
H H64 0.4560 0.8911 0.2029 0.071 Uiso calc R 1 . .
C C65 0.4023(2) 0.7729(4) 0.19659(17) 0.0574(15) Uani d . 1 . .
H H65 0.4339 0.7264 0.2018 0.069 Uiso calc R 1 . .
C C66 0.3434(2) 0.7420(4) 0.18832(15) 0.0461(13) Uani d . 1 . .
H H66 0.3344 0.6745 0.1874 0.055 Uiso calc R 1 . .
C C71 0.12815(19) 0.4632(3) 0.13515(13) 0.0338(10) Uani d . 1 . .
C C72 0.0901(2) 0.3974(3) 0.11120(17) 0.0506(13) Uani d . 1 . .
H H72 0.0822 0.4018 0.0829 0.061 Uiso calc R 1 . .
C C73 0.0633(3) 0.3247(4) 0.1281(2) 0.0724(19) Uani d . 1 . .
H H73 0.0378 0.2784 0.1115 0.087 Uiso calc R 1 . .
C C74 0.0736(3) 0.3196(4) 0.1683(2) 0.072(2) Uani d . 1 . .
H H74 0.0541 0.2709 0.1798 0.087 Uiso calc R 1 . .
C C75 0.1116(3) 0.3834(5) 0.19267(18) 0.0660(17) Uani d . 1 . .
H H75 0.1193 0.3782 0.2209 0.079 Uiso calc R 1 . .
C C76 0.1390(2) 0.4560(4) 0.17595(14) 0.0449(12) Uani d . 1 . .
H H76 0.1654 0.5008 0.1928 0.054 Uiso calc R 1 . .
C C81 0.23468(18) 0.5023(3) 0.08724(13) 0.0298(10) Uani d . 1 . .
C C82 0.2754(2) 0.4478(3) 0.11550(14) 0.0407(11) Uani d . 1 . .
H H82 0.2696 0.4403 0.1415 0.049 Uiso calc R 1 . .
C C83 0.3241(2) 0.4043(4) 0.10675(16) 0.0507(14) Uani d . 1 . .
H H83 0.3514 0.3665 0.1264 0.061 Uiso calc R 1 . .
C C84 0.3329(2) 0.4159(4) 0.06942(17) 0.0526(14) Uani d . 1 . .
H H84 0.3668 0.3871 0.0633 0.063 Uiso calc R 1 . .
C C85 0.2925(2) 0.4692(4) 0.04080(16) 0.0568(15) Uani d . 1 . .
H H85 0.2984 0.4761 0.0148 0.068 Uiso calc R 1 . .
C C86 0.2435(2) 0.5128(3) 0.04968(14) 0.0437(12) Uani d . 1 . .
H H86 0.2160 0.5499 0.0299 0.052 Uiso calc R 1 . .
C C98 0.3629(3) 0.4924(4) 0.26670(16) 0.0632(16) Uani d . 1 . .
H H98 0.3603 0.4421 0.2870 0.076 Uiso calc R 1 . .
C C99 0.4816(2) 0.1812(4) 0.14399(18) 0.0631(16) Uani d . 1 . .
H H99 0.5141 0.2033 0.1318 0.076 Uiso calc R 1 . .

loop_
_atom_site_aniso_label
_atom_site_aniso_U_11
_atom_site_aniso_U_22
_atom_site_aniso_U_33
_atom_site_aniso_U_12
_atom_site_aniso_U_13
_atom_site_aniso_U_23
Sb1 0.02608(15) 0.02778(15) 0.02427(14) -0.00118(12) 0.00635(12) 0.00146(12)
Sb2 0.03027(16) 0.02492(15) 0.02629(15) -0.00048(12) 0.00672(12) 0.00207(12)
Sb3 0.02836(16) 0.02936(15) 0.02335(14) 0.00041(12) 0.00646(12) 0.00145(12)
Sb4 0.02789(16) 0.02582(15) 0.02756(15) 0.00039(12) 0.00731(12) 0.00218(12)
Cl94 0.1175(17) 0.0941(14) 0.1124(16) -0.0115(13) -0.0506(14) 0.0128(12)
Cl95 0.1366(18) 0.0613(11) 0.0967(14) -0.0019(11) -0.0223(13) 0.0020(10)
Cl96 0.180(3) 0.183(3) 0.152(2) 0.044(2) 0.110(2) 0.030(2)
Cl97 0.0737(13) 0.0612(11) 0.208(2) 0.0023(9) 0.0206(14) 0.0333(13)
Cl98 0.0982(16) 0.180(2) 0.0874(14) 0.0505(16) -0.0120(12) -0.0320(15)
Cl99 0.0889(13) 0.0915(13) 0.1128(15) -0.0045(11) 0.0315(12) -0.0251(12)
O121 0.0348(17) 0.0282(15) 0.0239(14) -0.0009(13) 0.0046(13) 0.0023(12)
O122 0.0288(15) 0.0262(15) 0.0245(15) 0.0018(12) 0.0045(12) 0.0065(12)
O231 0.0348(17) 0.0301(15) 0.0250(14) 0.0044(13) 0.0083(13) -0.0010(12)
O232 0.0273(15) 0.0256(14) 0.0248(14) -0.0030(12) 0.0069(12) -0.0007(12)
O341 0.0316(16) 0.0308(16) 0.0261(15) 0.0036(13) 0.0016(13) 0.0013(12)
O342 0.0285(15) 0.0287(15) 0.0242(14) 0.0018(12) 0.0075(12) 0.0071(12)
O411 0.0307(16) 0.0258(15) 0.0311(15) -0.0004(13) 0.0061(13) 0.0011(12)
O412 0.0310(16) 0.0240(14) 0.0228(14) -0.0013(12) 0.0074(12) -0.0029(12)
C11 0.030(2) 0.034(2) 0.025(2) -0.0013(19) 0.0076(18) -0.0006(19)
C12 0.037(3) 0.037(3) 0.048(3) -0.002(2) 0.008(2) -0.001(2)
C13 0.037(3) 0.046(3) 0.055(3) -0.008(2) 0.007(2) -0.005(3)
C14 0.031(3) 0.063(3) 0.044(3) -0.002(3) 0.006(2) -0.004(3)
C15 0.036(3) 0.051(3) 0.042(3) 0.013(2) 0.000(2) 0.005(2)
C16 0.038(3) 0.037(3) 0.034(2) -0.003(2) 0.008(2) 0.006(2)
C21 0.029(2) 0.032(2) 0.023(2) 0.0038(19) 0.0072(18) 0.0032(18)
C22 0.033(3) 0.056(3) 0.034(3) -0.005(2) 0.010(2) -0.005(2)
C23 0.035(3) 0.064(3) 0.046(3) -0.003(3) 0.017(2) 0.004(3)
C24 0.054(3) 0.063(3) 0.036(3) 0.012(3) 0.021(2) 0.002(3)
C25 0.061(4) 0.059(3) 0.032(3) -0.003(3) 0.012(2) -0.013(2)
C26 0.043(3) 0.043(3) 0.040(3) -0.007(2) 0.014(2) -0.004(2)
C31 0.027(2) 0.030(2) 0.041(3) -0.0007(19) 0.007(2) -0.002(2)
C32 0.038(3) 0.066(4) 0.046(3) 0.005(3) 0.007(2) -0.003(3)
C33 0.040(3) 0.102(5) 0.080(4) 0.003(4) 0.021(3) -0.023(4)
C34 0.038(3) 0.053(4) 0.124(6) 0.014(3) 0.016(4) -0.010(4)
C35 0.051(4) 0.051(4) 0.114(6) 0.020(3) 0.017(4) 0.033(4)
C36 0.050(3) 0.050(3) 0.071(4) 0.019(3) 0.021(3) 0.025(3)
C41 0.036(3) 0.035(3) 0.030(2) -0.005(2) -0.003(2) 0.005(2)
C42 0.051(3) 0.037(3) 0.036(3) -0.006(2) 0.007(2) 0.001(2)
C43 0.063(4) 0.033(3) 0.050(3) -0.018(3) -0.009(3) 0.004(2)
C44 0.051(4) 0.049(3) 0.065(4) -0.022(3) 0.001(3) 0.016(3)
C45 0.046(3) 0.060(4) 0.076(4) -0.014(3) 0.024(3) 0.009(3)
C46 0.041(3) 0.039(3) 0.059(3) -0.003(2) 0.015(3) 0.000(2)
C51 0.036(3) 0.037(2) 0.027(2) 0.000(2) 0.011(2) 0.0013(19)
C52 0.052(4) 0.123(6) 0.037(3) -0.019(4) 0.019(3) 0.002(3)
C53 0.071(4) 0.135(6) 0.056(4) -0.032(4) 0.040(3) -0.001(4)
C54 0.097(5) 0.067(4) 0.037(3) -0.007(4) 0.031(3) 0.007(3)
C55 0.076(5) 0.112(5) 0.030(3) -0.001(4) 0.007(3) 0.008(3)
C56 0.044(3) 0.093(4) 0.035(3) -0.001(3) 0.011(2) 0.008(3)
C61 0.030(2) 0.043(3) 0.020(2) -0.004(2) 0.0040(18) 0.0016(19)
C62 0.041(3) 0.040(3) 0.058(3) -0.007(2) 0.012(2) -0.006(2)
C63 0.053(4) 0.046(3) 0.083(4) -0.018(3) 0.024(3) -0.012(3)
C64 0.036(3) 0.078(4) 0.062(4) -0.015(3) 0.011(3) -0.007(3)
C65 0.034(3) 0.069(4) 0.067(4) 0.007(3) 0.010(3) 0.008(3)
C66 0.038(3) 0.045(3) 0.053(3) -0.003(2) 0.008(2) 0.005(2)
C71 0.032(2) 0.029(2) 0.043(3) 0.003(2) 0.013(2) 0.010(2)
C72 0.054(3) 0.038(3) 0.061(3) -0.010(3) 0.016(3) 0.009(3)
C73 0.062(4) 0.050(4) 0.104(5) -0.019(3) 0.022(4) 0.014(4)
C74 0.055(4) 0.060(4) 0.110(6) 0.002(3) 0.034(4) 0.048(4)
C75 0.063(4) 0.078(4) 0.063(4) 0.015(3) 0.026(3) 0.040(3)
C76 0.040(3) 0.050(3) 0.047(3) 0.002(2) 0.015(2) 0.016(2)
C81 0.029(2) 0.024(2) 0.037(2) -0.0024(18) 0.0088(19) -0.0043(19)
C82 0.042(3) 0.040(3) 0.043(3) 0.010(2) 0.014(2) 0.001(2)
C83 0.044(3) 0.047(3) 0.057(3) 0.011(2) 0.006(3) -0.001(3)
C84 0.037(3) 0.053(3) 0.070(4) 0.005(3) 0.018(3) -0.012(3)
C85 0.063(4) 0.066(4) 0.050(3) 0.009(3) 0.030(3) -0.005(3)
C86 0.044(3) 0.047(3) 0.039(3) 0.008(2) 0.010(2) 0.000(2)
C98 0.075(4) 0.052(3) 0.055(3) -0.010(3) 0.004(3) 0.013(3)
C99 0.041(3) 0.071(4) 0.085(4) 0.003(3) 0.030(3) 0.012(3)

loop_
_atom_type_symbol
_atom_type_description
_atom_type_scat_dispersion_real
_atom_type_scat_dispersion_imag
_atom_type_scat_source
C C 0.0033 0.0016 'International Tables Vol C Tables 4.2.6.8 and 6.1.1.4'
H H 0.0000 0.0000 'International Tables Vol C Tables 4.2.6.8 and 6.1.1.4'
O O 0.0106 0.0060 'International Tables Vol C Tables 4.2.6.8 and 6.1.1.4'
Sb Sb -0.5866 1.5461 'International Tables Vol C Tables 4.2.6.8 and 6.1.1.4'
Cl Cl 0.1484 0.1585 'International Tables Vol C Tables 4.2.6.8 and 6.1.1.4'

loop_
_geom_angle_atom_site_label_1
_geom_angle_atom_site_label_2
_geom_angle_atom_site_label_3
_geom_angle_site_symmetry_1
_geom_angle_site_symmetry_3
_geom_angle
_geom_angle_publ_flag
O121 Sb1 O411 . . 154.46(11) ?
O121 Sb1 C21 . . 95.97(14) ?
O411 Sb1 C21 . . 98.61(14) ?
O121 Sb1 C11 . . 100.52(14) ?
O411 Sb1 C11 . . 95.73(14) ?
C21 Sb1 C11 . . 105.26(15) ?
O121 Sb1 O412 . . 84.66(10) ?
O411 Sb1 O412 . . 74.09(10) ?
C21 Sb1 O412 . . 91.66(13) ?
C11 Sb1 O412 . . 161.55(13) ?
O121 Sb1 O122 . . 74.82(10) ?
O411 Sb1 O122 . . 85.80(10) ?
C21 Sb1 O122 . . 163.92(13) ?
C11 Sb1 O122 . . 89.57(13) ?
O412 Sb1 O122 . . 74.60(10) ?
O121 Sb1 Sb2 . . 34.36(7) ?
O411 Sb1 Sb2 . . 121.20(8) ?
C21 Sb1 Sb2 . . 123.39(11) ?
C11 Sb1 Sb2 . . 108.46(11) ?
O412 Sb1 Sb2 . . 66.34(7) ?
O122 Sb1 Sb2 . . 43.49(7) ?
O121 Sb1 Sb4 . . 120.93(7) ?
O411 Sb1 Sb4 . . 33.94(8) ?
C21 Sb1 Sb4 . . 108.85(11) ?
C11 Sb1 Sb4 . . 121.56(11) ?
O412 Sb1 Sb4 . . 43.47(7) ?
O122 Sb1 Sb4 . . 66.84(6) ?
Sb2 Sb1 Sb4 . . 90.199(9) ?
O121 Sb2 O231 . . 154.00(11) ?
O121 Sb2 C31 . . 97.76(14) ?
O231 Sb2 C31 . . 98.27(15) ?
O121 Sb2 C41 . . 96.92(14) ?
O231 Sb2 C41 . . 98.87(14) ?
C31 Sb2 C41 . . 104.04(17) ?
O121 Sb2 O232 . . 84.49(10) ?
O231 Sb2 O232 . . 74.92(10) ?
C31 Sb2 O232 . . 165.00(14) ?
C41 Sb2 O232 . . 90.34(14) ?
O121 Sb2 O122 . . 75.17(10) ?
O231 Sb2 O122 . . 84.15(10) ?
C31 Sb2 O122 . . 91.22(13) ?
C41 Sb2 O122 . . 163.76(15) ?
O232 Sb2 O122 . . 74.96(10) ?
O121 Sb2 Sb1 . . 34.19(8) ?
O231 Sb2 Sb1 . . 120.56(8) ?
C31 Sb2 Sb1 . . 107.65(11) ?
C41 Sb2 Sb1 . . 123.68(13) ?
O232 Sb2 Sb1 . . 66.38(6) ?
O122 Sb2 Sb1 . . 44.01(7) ?
O121 Sb2 Sb3 . . 120.62(8) ?
O231 Sb2 Sb3 . . 34.31(8) ?
C31 Sb2 Sb3 . . 125.92(12) ?
C41 Sb2 Sb3 . . 107.03(11) ?
O232 Sb2 Sb3 . . 43.24(7) ?
O122 Sb2 Sb3 . . 66.87(6) ?
Sb1 Sb2 Sb3 . . 90.174(9) ?
O341 Sb3 O231 . . 153.51(11) ?
O341 Sb3 C51 . . 98.58(14) ?
O231 Sb3 C51 . . 95.96(14) ?
O341 Sb3 C61 . . 95.88(15) ?
O231 Sb3 C61 . . 101.72(15) ?
C51 Sb3 C61 . . 104.61(16) ?
O341 Sb3 O232 . . 86.57(10) ?
O231 Sb3 O232 . . 74.67(10) ?
C51 Sb3 O232 . . 166.08(14) ?
C61 Sb3 O232 . . 87.59(13) ?
O341 Sb3 O342 . . 73.03(10) ?
O231 Sb3 O342 . . 83.82(10) ?
C51 Sb3 O342 . . 94.77(14) ?
C61 Sb3 O342 . . 159.04(13) ?
O232 Sb3 O342 . . 74.27(9) ?
O341 Sb3 Sb2 . . 120.97(7) ?
O231 Sb3 Sb2 . . 34.38(8) ?
C51 Sb3 Sb2 . . 124.99(12) ?
C61 Sb3 Sb2 . . 107.22(11) ?
O232 Sb3 Sb2 . . 42.92(7) ?
O342 Sb3 Sb2 . . 66.30(6) ?
O341 Sb3 Sb4 . . 33.45(7) ?
O231 Sb3 Sb4 . . 120.15(8) ?
C51 Sb3 Sb4 . . 111.44(12) ?
C61 Sb3 Sb4 . . 119.53(12) ?
O232 Sb3 Sb4 . . 66.54(7) ?
O342 Sb3 Sb4 . . 43.46(7) ?
Sb2 Sb3 Sb4 . . 89.826(9) ?
O341 Sb4 O411 . . 154.13(11) ?
O341 Sb4 C81 . . 92.93(14) ?
O411 Sb4 C81 . . 102.85(14) ?
O341 Sb4 C71 . . 99.71(15) ?
O411 Sb4 C71 . . 95.84(14) ?
C81 Sb4 C71 . . 105.11(16) ?
O341 Sb4 O412 . . 86.17(10) ?
O411 Sb4 O412 . . 73.51(10) ?
C81 Sb4 O412 . . 90.38(13) ?
C71 Sb4 O412 . . 163.01(13) ?
O341 Sb4 O342 . . 72.92(10) ?
O411 Sb4 O342 . . 85.92(10) ?
C81 Sb4 O342 . . 159.23(13) ?
C71 Sb4 O342 . . 92.48(14) ?
O412 Sb4 O342 . . 73.91(10) ?
O341 Sb4 Sb1 . . 120.84(8) ?
O411 Sb4 Sb1 . . 34.09(8) ?
C81 Sb4 Sb1 . . 110.75(11) ?
C71 Sb4 Sb1 . . 122.70(12) ?
O412 Sb4 Sb1 . . 42.72(7) ?
O342 Sb4 Sb1 . . 66.62(6) ?
O341 Sb4 Sb3 . . 33.46(8) ?
O411 Sb4 Sb3 . . 121.06(8) ?
C81 Sb4 Sb3 . . 117.96(11) ?
C71 Sb4 Sb3 . . 110.90(12) ?
O412 Sb4 Sb3 . . 66.09(6) ?
O342 Sb4 Sb3 . . 43.34(7) ?
Sb1 Sb4 Sb3 . . 89.797(9) ?
Sb1 O121 Sb2 . . 111.45(12) ?
O342 O122 Sb2 . . 113.13(17) ?
O342 O122 Sb1 . . 112.80(18) ?
Sb2 O122 Sb1 . . 92.50(10) ?
Sb3 O231 Sb2 . . 111.31(13) ?
O412 O232 Sb2 . . 113.29(17) ?
O412 O232 Sb3 . . 113.51(17) ?
Sb2 O232 Sb3 . . 93.84(10) ?
Sb4 O341 Sb3 . . 113.08(13) ?
O122 O342 Sb3 . . 113.69(18) ?
O122 O342 Sb4 . . 113.73(18) ?
Sb3 O342 Sb4 . . 93.20(10) ?
Sb4 O411 Sb1 . . 111.97(13) ?
O232 O412 Sb1 . . 113.98(18) ?
O232 O412 Sb4 . . 113.86(17) ?
Sb1 O412 Sb4 . . 93.82(10) ?
C12 C11 C16 . . 119.4(4) ?
C12 C11 Sb1 . . 120.1(3) ?
C16 C11 Sb1 . . 120.4(3) ?
C11 C12 C13 . . 120.3(4) ?
C11 C12 H12 . . 119.8 ?
C13 C12 H12 . . 119.8 ?
C14 C13 C12 . . 120.0(5) ?
C14 C13 H13 . . 120.0 ?
C12 C13 H13 . . 120.0 ?
C13 C14 C15 . . 120.1(4) ?
C13 C14 H14 . . 119.9 ?
C15 C14 H14 . . 119.9 ?
C14 C15 C16 . . 120.3(4) ?
C14 C15 H15 . . 119.9 ?
C16 C15 H15 . . 119.9 ?
C15 C16 C11 . . 119.8(4) ?
C15 C16 H16 . . 120.1 ?
C11 C16 H16 . . 120.1 ?
C22 C21 C26 . . 119.2(4) ?
C22 C21 Sb1 . . 121.6(3) ?
C26 C21 Sb1 . . 119.2(3) ?
C21 C22 C23 . . 120.2(4) ?
C21 C22 H22 . . 119.9 ?
C23 C22 H22 . . 119.9 ?
C24 C23 C22 . . 120.4(5) ?
C24 C23 H23 . . 119.8 ?
C22 C23 H23 . . 119.8 ?
C23 C24 C25 . . 119.6(5) ?
C23 C24 H24 . . 120.2 ?
C25 C24 H24 . . 120.2 ?
C24 C25 C26 . . 120.4(5) ?
C24 C25 H25 . . 119.8 ?
C26 C25 H25 . . 119.8 ?
C25 C26 C21 . . 120.3(5) ?
C25 C26 H26 . . 119.8 ?
C21 C26 H26 . . 119.8 ?
C32 C31 C36 . . 118.1(5) ?
C32 C31 Sb2 . . 122.5(3) ?
C36 C31 Sb2 . . 119.4(4) ?
C31 C32 C33 . . 120.4(5) ?
C31 C32 H32 . . 119.8 ?
C33 C32 H32 . . 119.8 ?
C34 C33 C32 . . 120.3(6) ?
C34 C33 H33 . . 119.9 ?
C32 C33 H33 . . 119.9 ?
C33 C34 C35 . . 119.7(6) ?
C33 C34 H34 . . 120.2 ?
C35 C34 H34 . . 120.2 ?
C34 C35 C36 . . 120.0(6) ?
C34 C35 H35 . . 120.0 ?
C36 C35 H35 . . 120.0 ?
C35 C36 C31 . . 121.7(6) ?
C35 C36 H36 . . 119.2 ?
C31 C36 H36 . . 119.2 ?
C46 C41 C42 . . 120.6(4) ?
C46 C41 Sb2 . . 120.4(3) ?
C42 C41 Sb2 . . 119.0(4) ?
C41 C42 C43 . . 119.5(5) ?
C41 C42 H42 . . 120.3 ?
C43 C42 H42 . . 120.3 ?
C44 C43 C42 . . 119.9(5) ?
C44 C43 H43 . . 120.0 ?
C42 C43 H43 . . 120.0 ?
C43 C44 C45 . . 120.4(5) ?
C43 C44 H44 . . 119.8 ?
C45 C44 H44 . . 119.8 ?
C44 C45 C46 . . 120.6(5) ?
C44 C45 H45 . . 119.7 ?
C46 C45 H45 . . 119.7 ?
C41 C46 C45 . . 119.2(5) ?
C41 C46 H46 . . 120.4 ?
C45 C46 H46 . . 120.4 ?
C52 C51 C56 . . 118.8(5) ?
C52 C51 Sb3 . . 122.9(3) ?
C56 C51 Sb3 . . 118.3(4) ?
C51 C52 C53 . . 121.3(5) ?
C51 C52 H52 . . 119.3 ?
C53 C52 H52 . . 119.3 ?
C54 C53 C52 . . 119.5(6) ?
C54 C53 H53 . . 120.3 ?
C52 C53 H53 . . 120.3 ?
C55 C54 C53 . . 119.7(5) ?
C55 C54 H54 . . 120.2 ?
C53 C54 H54 . . 120.2 ?
C54 C55 C56 . . 120.8(5) ?
C54 C55 H55 . . 119.6 ?
C56 C55 H55 . . 119.6 ?
C51 C56 C55 . . 120.0(5) ?
C51 C56 H56 . . 120.0 ?
C55 C56 H56 . . 120.0 ?
C62 C61 C66 . . 119.8(4) ?
C62 C61 Sb3 . . 121.7(3) ?
C66 C61 Sb3 . . 118.5(3) ?
C61 C62 C63 . . 119.3(5) ?
C61 C62 H62 . . 120.4 ?
C63 C62 H62 . . 120.4 ?
C64 C63 C62 . . 120.8(5) ?
C64 C63 H63 . . 119.6 ?
C62 C63 H63 . . 119.6 ?
C63 C64 C65 . . 120.1(5) ?
C63 C64 H64 . . 119.9 ?
C65 C64 H64 . . 119.9 ?
C64 C65 C66 . . 120.3(5) ?
C64 C65 H65 . . 119.9 ?
C66 C65 H65 . . 119.9 ?
C65 C66 C61 . . 119.8(5) ?
C65 C66 H66 . . 120.1 ?
C61 C66 H66 . . 120.1 ?
C76 C71 C72 . . 119.1(4) ?
C76 C71 Sb4 . . 122.1(3) ?
C72 C71 Sb4 . . 118.8(3) ?
C71 C72 C73 . . 120.2(5) ?
C71 C72 H72 . . 119.9 ?
C73 C72 H72 . . 119.9 ?
C74 C73 C72 . . 119.9(6) ?
C74 C73 H73 . . 120.1 ?
C72 C73 H73 . . 120.1 ?
C73 C74 C75 . . 120.8(5) ?
C73 C74 H74 . . 119.6 ?
C75 C74 H74 . . 119.6 ?
C74 C75 C76 . . 119.6(6) ?
C74 C75 H75 . . 120.2 ?
C76 C75 H75 . . 120.2 ?
C71 C76 C75 . . 120.3(5) ?
C71 C76 H76 . . 119.9 ?
C75 C76 H76 . . 119.9 ?
C86 C81 C82 . . 118.9(4) ?
C86 C81 Sb4 . . 125.2(3) ?
C82 C81 Sb4 . . 115.7(3) ?
C83 C82 C81 . . 121.3(5) ?
C83 C82 H82 . . 119.3 ?
C81 C82 H82 . . 119.3 ?
C84 C83 C82 . . 119.4(5) ?
C84 C83 H83 . . 120.3 ?
C82 C83 H83 . . 120.3 ?
C83 C84 C85 . . 120.0(5) ?
C83 C84 H84 . . 120.0 ?
C85 C84 H84 . . 120.0 ?
C84 C85 C86 . . 120.4(5) ?
C84 C85 H85 . . 119.8 ?
C86 C85 H85 . . 119.8 ?
C81 C86 C85 . . 119.9(5) ?
C81 C86 H86 . . 120.0 ?
C85 C86 H86 . . 120.0 ?
Cl94 C98 Cl96 . . 111.9(4) ?
Cl94 C98 Cl95 . . 109.9(3) ?
Cl96 C98 Cl95 . . 109.5(3) ?
Cl94 C98 H98 . . 108.5 ?
Cl96 C98 H98 . . 108.5 ?
Cl95 C98 H98 . . 108.5 ?
Cl97 C99 Cl98 . . 110.9(3) ?
Cl97 C99 Cl99 . . 111.3(4) ?
Cl98 C99 Cl99 . . 109.3(3) ?
Cl97 C99 H99 . . 108.4 ?
Cl98 C99 H99 . . 108.4 ?
Cl99 C99 H99 . . 108.4 ?

loop_
_geom_bond_atom_site_label_1
_geom_bond_atom_site_label_2
_geom_bond_site_symmetry_2
_geom_bond_distance
_geom_bond_publ_flag
Sb1 O121 . 1.958(3) ?
Sb1 O411 . 1.965(3) ?
Sb1 C21 . 2.114(4) ?
Sb1 C11 . 2.116(4) ?
Sb1 O412 . 2.211(3) ?
Sb1 O122 . 2.255(3) ?
Sb1 Sb2 . 3.2422(4) ?
Sb1 Sb4 . 3.2519(4) ?
Sb2 O121 . 1.966(3) ?
Sb2 O231 . 1.971(3) ?
Sb2 C31 . 2.105(4) ?
Sb2 C41 . 2.124(4) ?
Sb2 O232 . 2.219(3) ?
Sb2 O122 . 2.233(3) ?
Sb2 Sb3 . 3.2518(4) ?
Sb3 O341 . 1.956(3) ?
Sb3 O231 . 1.967(3) ?
Sb3 C51 . 2.108(4) ?
Sb3 C61 . 2.120(4) ?
Sb3 O232 . 2.233(3) ?
Sb3 O342 . 2.243(3) ?
Sb3 Sb4 . 3.2635(4) ?
Sb4 O341 . 1.956(3) ?
Sb4 O411 . 1.958(3) ?
Sb4 C81 . 2.110(4) ?
Sb4 C71 . 2.115(4) ?
Sb4 O412 . 2.242(3) ?
Sb4 O342 . 2.248(3) ?
Cl94 C98 . 1.712(6) ?
Cl95 C98 . 1.734(6) ?
Cl96 C98 . 1.724(7) ?
Cl97 C99 . 1.708(6) ?
Cl98 C99 . 1.732(6) ?
Cl99 C99 . 1.741(6) ?
O122 O342 . 1.473(3) ?
O232 O412 . 1.466(3) ?
C11 C12 . 1.385(6) ?
C11 C16 . 1.389(6) ?
C12 C13 . 1.391(6) ?
C12 H12 . 0.9500 ?
C13 C14 . 1.367(7) ?
C13 H13 . 0.9500 ?
C14 C15 . 1.383(7) ?
C14 H14 . 0.9500 ?
C15 C16 . 1.387(6) ?
C15 H15 . 0.9500 ?
C16 H16 . 0.9500 ?
C21 C22 . 1.379(6) ?
C21 C26 . 1.385(6) ?
C22 C23 . 1.386(6) ?
C22 H22 . 0.9500 ?
C23 C24 . 1.375(7) ?
C23 H23 . 0.9500 ?
C24 C25 . 1.376(7) ?
C24 H24 . 0.9500 ?
C25 C26 . 1.378(6) ?
C25 H25 . 0.9500 ?
C26 H26 . 0.9500 ?
C31 C32 . 1.371(6) ?
C31 C36 . 1.371(6) ?
C32 C33 . 1.395(7) ?
C32 H32 . 0.9500 ?
C33 C34 . 1.358(8) ?
C33 H33 . 0.9500 ?
C34 C35 . 1.363(9) ?
C34 H34 . 0.9500 ?
C35 C36 . 1.370(7) ?
C35 H35 . 0.9500 ?
C36 H36 . 0.9500 ?
C41 C46 . 1.375(6) ?
C41 C42 . 1.389(6) ?
C42 C43 . 1.393(7) ?
C42 H42 . 0.9500 ?
C43 C44 . 1.367(8) ?
C43 H43 . 0.9500 ?
C44 C45 . 1.377(8) ?
C44 H44 . 0.9500 ?
C45 C46 . 1.388(7) ?
C45 H45 . 0.9500 ?
C46 H46 . 0.9500 ?
C51 C52 . 1.346(7) ?
C51 C56 . 1.374(6) ?
C52 C53 . 1.394(7) ?
C52 H52 . 0.9500 ?
C53 C54 . 1.361(8) ?
C53 H53 . 0.9500 ?
C54 C55 . 1.349(8) ?
C54 H54 . 0.9500 ?
C55 C56 . 1.387(7) ?
C55 H55 . 0.9500 ?
C56 H56 . 0.9500 ?
C61 C62 . 1.380(6) ?
C61 C66 . 1.387(6) ?
C62 C63 . 1.388(7) ?
C62 H62 . 0.9500 ?
C63 C64 . 1.361(7) ?
C63 H63 . 0.9500 ?
C64 C65 . 1.369(7) ?
C64 H64 . 0.9500 ?
C65 C66 . 1.380(7) ?
C65 H65 . 0.9500 ?
C66 H66 . 0.9500 ?
C71 C76 . 1.373(6) ?
C71 C72 . 1.375(6) ?
C72 C73 . 1.385(7) ?
C72 H72 . 0.9500 ?
C73 C74 . 1.352(8) ?
C73 H73 . 0.9500 ?
C74 C75 . 1.363(8) ?
C74 H74 . 0.9500 ?
C75 C76 . 1.386(7) ?
C75 H75 . 0.9500 ?
C76 H76 . 0.9500 ?
C81 C86 . 1.378(6) ?
C81 C82 . 1.383(6) ?
C82 C83 . 1.376(6) ?
C82 H82 . 0.9500 ?
C83 C84 . 1.371(7) ?
C83 H83 . 0.9500 ?
C84 C85 . 1.377(7) ?
C84 H84 . 0.9500 ?
C85 C86 . 1.385(7) ?
C85 H85 . 0.9500 ?
C86 H86 . 0.9500 ?
C98 H98 . 1.0000 ?
C99 H99 . 1.0000 ?

loop_
_geom_hbond_atom_site_label_D
_geom_hbond_atom_site_label_H
_geom_hbond_atom_site_label_A
_geom_hbond_site_symmetry_A
_geom_hbond_distance_DH
_geom_hbond_distance_HA
_geom_hbond_distance_DA
_geom_hbond_angle_DHA
C74 H74 Cl95 4_545 0.95 2.81 3.345(6) 117
C98 H98 O231 4_545 1.00 2.29 3.229(6) 156
C99 H99 O122 3_545 1.00 2.27 3.275(6) 177
C99 H99 O342 3_545 1.00 2.46 3.343(6) 147
C23 H23 O412 7_565 0.95 2.60 3.482(6) 154

loop_
_geom_torsion_atom_site_label_1
_geom_torsion_atom_site_label_2
_geom_torsion_atom_site_label_3
_geom_torsion_atom_site_label_4
_geom_torsion_site_symmetry_1
_geom_torsion_site_symmetry_2
_geom_torsion_site_symmetry_3
_geom_torsion_site_symmetry_4
_geom_torsion
_geom_torsion_publ_flag
O411 Sb1 Sb2 O121 . . . . 169.48(17) ?
C21 Sb1 Sb2 O121 . . . . 41.98(19) ?
C11 Sb1 Sb2 O121 . . . . -81.54(19) ?
O412 Sb1 Sb2 O121 . . . . 117.44(16) ?
O122 Sb1 Sb2 O121 . . . . -150.23(18) ?
Sb4 Sb1 Sb2 O121 . . . . 154.89(15) ?
O121 Sb1 Sb2 O231 . . . . -171.18(17) ?
O411 Sb1 Sb2 O231 . . . . -1.70(14) ?
C21 Sb1 Sb2 O231 . . . . -129.20(16) ?
C11 Sb1 Sb2 O231 . . . . 107.27(15) ?
O412 Sb1 Sb2 O231 . . . . -53.74(12) ?
O122 Sb1 Sb2 O231 . . . . 38.59(13) ?
Sb4 Sb1 Sb2 O231 . . . . -16.29(10) ?
O121 Sb1 Sb2 C31 . . . . 77.52(19) ?
O411 Sb1 Sb2 C31 . . . . -113.00(16) ?
C21 Sb1 Sb2 C31 . . . . 119.50(18) ?
C11 Sb1 Sb2 C31 . . . . -4.02(17) ?
O412 Sb1 Sb2 C31 . . . . -165.04(15) ?
O122 Sb1 Sb2 C31 . . . . -72.71(16) ?
Sb4 Sb1 Sb2 C31 . . . . -127.59(13) ?
O121 Sb1 Sb2 C41 . . . . -43.7(2) ?
O411 Sb1 Sb2 C41 . . . . 125.80(17) ?
C21 Sb1 Sb2 C41 . . . . -1.70(19) ?
C11 Sb1 Sb2 C41 . . . . -125.22(18) ?
O412 Sb1 Sb2 C41 . . . . 73.76(16) ?
O122 Sb1 Sb2 C41 . . . . 166.09(17) ?
Sb4 Sb1 Sb2 C41 . . . . 111.21(14) ?
O121 Sb1 Sb2 O232 . . . . -117.20(16) ?
O411 Sb1 Sb2 O232 . . . . 52.28(12) ?
C21 Sb1 Sb2 O232 . . . . -75.22(15) ?
C11 Sb1 Sb2 O232 . . . . 161.26(14) ?
O412 Sb1 Sb2 O232 . . . . 0.24(10) ?
O122 Sb1 Sb2 O232 . . . . 92.57(12) ?
Sb4 Sb1 Sb2 O232 . . . . 37.69(7) ?
O121 Sb1 Sb2 O122 . . . . 150.23(18) ?
O411 Sb1 Sb2 O122 . . . . -40.29(14) ?
C21 Sb1 Sb2 O122 . . . . -167.79(16) ?
C11 Sb1 Sb2 O122 . . . . 68.68(15) ?
O412 Sb1 Sb2 O122 . . . . -92.33(12) ?
Sb4 Sb1 Sb2 O122 . . . . -54.88(10) ?
O121 Sb1 Sb2 Sb3 . . . . -154.41(15) ?
O411 Sb1 Sb2 Sb3 . . . . 15.07(10) ?
C21 Sb1 Sb2 Sb3 . . . . -112.43(13) ?
C11 Sb1 Sb2 Sb3 . . . . 124.04(12) ?
O412 Sb1 Sb2 Sb3 . . . . -36.97(7) ?
O122 Sb1 Sb2 Sb3 . . . . 55.36(10) ?
Sb4 Sb1 Sb2 Sb3 . . . . 0.478(10) ?
O121 Sb2 Sb3 O341 . . . . -3.98(14) ?
O231 Sb2 Sb3 O341 . . . . 166.25(18) ?
C31 Sb2 Sb3 O341 . . . . 124.52(17) ?
C41 Sb2 Sb3 O341 . . . . -113.12(17) ?
O232 Sb2 Sb3 O341 . . . . -41.58(14) ?
O122 Sb2 Sb3 O341 . . . . 50.83(13) ?
Sb1 Sb2 Sb3 O341 . . . . 12.40(10) ?
O121 Sb2 Sb3 O231 . . . . -170.23(17) ?
C31 Sb2 Sb3 O231 . . . . -41.7(2) ?
C41 Sb2 Sb3 O231 . . . . 80.6(2) ?
O232 Sb2 Sb3 O231 . . . . 152.17(18) ?
O122 Sb2 Sb3 O231 . . . . -115.42(17) ?
Sb1 Sb2 Sb3 O231 . . . . -153.85(15) ?
O121 Sb2 Sb3 C51 . . . . -133.22(17) ?
O231 Sb2 Sb3 C51 . . . . 37.0(2) ?
C31 Sb2 Sb3 C51 . . . . -4.7(2) ?
C41 Sb2 Sb3 C51 . . . . 117.6(2) ?
O232 Sb2 Sb3 C51 . . . . -170.82(17) ?
O122 Sb2 Sb3 C51 . . . . -78.40(16) ?
Sb1 Sb2 Sb3 C51 . . . . -116.83(14) ?
O121 Sb2 Sb3 C61 . . . . 104.15(15) ?
O231 Sb2 Sb3 C61 . . . . -85.62(19) ?
C31 Sb2 Sb3 C61 . . . . -127.34(18) ?
C41 Sb2 Sb3 C61 . . . . -4.99(18) ?
O232 Sb2 Sb3 C61 . . . . 66.55(15) ?
O122 Sb2 Sb3 C61 . . . . 158.96(14) ?
Sb1 Sb2 Sb3 C61 . . . . 120.53(12) ?
O121 Sb2 Sb3 O232 . . . . 37.60(14) ?
O231 Sb2 Sb3 O232 . . . . -152.17(17) ?
C31 Sb2 Sb3 O232 . . . . 166.11(17) ?
C41 Sb2 Sb3 O232 . . . . -71.54(17) ?
O122 Sb2 Sb3 O232 . . . . 92.41(12) ?
Sb1 Sb2 Sb3 O232 . . . . 53.98(10) ?
O121 Sb2 Sb3 O342 . . . . -54.54(12) ?
O231 Sb2 Sb3 O342 . . . . 115.69(17) ?
C31 Sb2 Sb3 O342 . . . . 73.96(16) ?
C41 Sb2 Sb3 O342 . . . . -163.68(16) ?
O232 Sb2 Sb3 O342 . . . . -92.14(12) ?
O122 Sb2 Sb3 O342 . . . . 0.27(11) ?
Sb1 Sb2 Sb3 O342 . . . . -38.16(8) ?
O121 Sb2 Sb3 Sb4 . . . . -16.86(10) ?
O231 Sb2 Sb3 Sb4 . . . . 153.37(15) ?
C31 Sb2 Sb3 Sb4 . . . . 111.65(14) ?
C41 Sb2 Sb3 Sb4 . . . . -126.00(14) ?
O232 Sb2 Sb3 Sb4 . . . . -54.46(10) ?
O122 Sb2 Sb3 Sb4 . . . . 37.95(8) ?
Sb1 Sb2 Sb3 Sb4 . . . . -0.477(10) ?
O121 Sb1 Sb4 O341 . . . . 2.58(14) ?
O411 Sb1 Sb4 O341 . . . . -170.93(18) ?
C21 Sb1 Sb4 O341 . . . . 112.01(15) ?
C11 Sb1 Sb4 O341 . . . . -125.58(16) ?
O412 Sb1 Sb4 O341 . . . . 40.42(14) ?
O122 Sb1 Sb4 O341 . . . . -51.38(12) ?
Sb2 Sb1 Sb4 O341 . . . . -13.63(10) ?
O121 Sb1 Sb4 O411 . . . . 173.52(18) ?
C21 Sb1 Sb4 O411 . . . . -77.05(19) ?
C11 Sb1 Sb4 O411 . . . . 45.4(2) ?
O412 Sb1 Sb4 O411 . . . . -148.64(18) ?
O122 Sb1 Sb4 O411 . . . . 119.55(17) ?
Sb2 Sb1 Sb4 O411 . . . . 157.31(15) ?
O121 Sb1 Sb4 C81 . . . . -104.27(15) ?
O411 Sb1 Sb4 C81 . . . . 82.21(19) ?
C21 Sb1 Sb4 C81 . . . . 5.16(17) ?
C11 Sb1 Sb4 C81 . . . . 127.57(17) ?
O412 Sb1 Sb4 C81 . . . . -66.43(15) ?
O122 Sb1 Sb4 C81 . . . . -158.24(14) ?
Sb2 Sb1 Sb4 C81 . . . . -120.48(11) ?
O121 Sb1 Sb4 C71 . . . . 130.67(18) ?
O411 Sb1 Sb4 C71 . . . . -42.8(2) ?
C21 Sb1 Sb4 C71 . . . . -119.90(19) ?
C11 Sb1 Sb4 C71 . . . . 2.5(2) ?
O412 Sb1 Sb4 C71 . . . . 168.51(18) ?
O122 Sb1 Sb4 C71 . . . . 76.70(16) ?
Sb2 Sb1 Sb4 C71 . . . . 114.46(15) ?
O121 Sb1 Sb4 O412 . . . . -37.84(14) ?
O411 Sb1 Sb4 O412 . . . . 148.64(18) ?
C21 Sb1 Sb4 O412 . . . . 71.59(15) ?
C11 Sb1 Sb4 O412 . . . . -166.00(16) ?
O122 Sb1 Sb4 O412 . . . . -91.81(12) ?
Sb2 Sb1 Sb4 O412 . . . . -54.05(10) ?
O121 Sb1 Sb4 O342 . . . . 53.47(12) ?
O411 Sb1 Sb4 O342 . . . . -120.04(17) ?
C21 Sb1 Sb4 O342 . . . . 162.91(14) ?
C11 Sb1 Sb4 O342 . . . . -74.68(15) ?
O412 Sb1 Sb4 O342 . . . . 91.32(12) ?
O122 Sb1 Sb4 O342 . . . . -0.49(10) ?
Sb2 Sb1 Sb4 O342 . . . . 37.26(7) ?
O121 Sb1 Sb4 Sb3 . . . . 15.73(10) ?
O411 Sb1 Sb4 Sb3 . . . . -157.78(15) ?
C21 Sb1 Sb4 Sb3 . . . . 125.17(12) ?
C11 Sb1 Sb4 Sb3 . . . . -112.42(13) ?
O412 Sb1 Sb4 Sb3 . . . . 53.58(10) ?
O122 Sb1 Sb4 Sb3 . . . . -38.23(7) ?
Sb2 Sb1 Sb4 Sb3 . . . . -0.477(10) ?
O231 Sb3 Sb4 O341 . . . . 176.74(18) ?
C51 Sb3 Sb4 O341 . . . . -72.3(2) ?
C61 Sb3 Sb4 O341 . . . . 49.9(2) ?
O232 Sb3 Sb4 O341 . . . . 122.57(17) ?
O342 Sb3 Sb4 O341 . . . . -145.81(18) ?
Sb2 Sb3 Sb4 O341 . . . . 159.72(15) ?
O341 Sb3 Sb4 O411 . . . . -173.57(18) ?
O231 Sb3 Sb4 O411 . . . . 3.17(13) ?
C51 Sb3 Sb4 O411 . . . . 114.09(16) ?
C61 Sb3 Sb4 O411 . . . . -123.64(16) ?
O232 Sb3 Sb4 O411 . . . . -51.00(12) ?
O342 Sb3 Sb4 O411 . . . . 40.62(14) ?
Sb2 Sb3 Sb4 O411 . . . . -13.85(10) ?
O341 Sb3 Sb4 C81 . . . . -45.7(2) ?
O231 Sb3 Sb4 C81 . . . . 131.02(16) ?
C51 Sb3 Sb4 C81 . . . . -118.06(18) ?
C61 Sb3 Sb4 C81 . . . . 4.21(18) ?
O232 Sb3 Sb4 C81 . . . . 76.85(15) ?
O342 Sb3 Sb4 C81 . . . . 168.47(16) ?
Sb2 Sb3 Sb4 C81 . . . . 114.00(13) ?
O341 Sb3 Sb4 C71 . . . . 75.5(2) ?
O231 Sb3 Sb4 C71 . . . . -107.74(15) ?
C51 Sb3 Sb4 C71 . . . . 3.18(18) ?
C61 Sb3 Sb4 C71 . . . . 125.44(18) ?
O232 Sb3 Sb4 C71 . . . . -161.92(14) ?
O342 Sb3 Sb4 C71 . . . . -70.30(15) ?
Sb2 Sb3 Sb4 C71 . . . . -124.76(12) ?
O341 Sb3 Sb4 O412 . . . . -122.58(17) ?
O231 Sb3 Sb4 O412 . . . . 54.16(12) ?
C51 Sb3 Sb4 O412 . . . . 165.08(15) ?
C61 Sb3 Sb4 O412 . . . . -72.65(15) ?
O232 Sb3 Sb4 O412 . . . . -0.02(10) ?
O342 Sb3 Sb4 O412 . . . . 91.61(12) ?
Sb2 Sb3 Sb4 O412 . . . . 37.14(7) ?
O341 Sb3 Sb4 O342 . . . . 145.81(18) ?
O231 Sb3 Sb4 O342 . . . . -37.45(13) ?
C51 Sb3 Sb4 O342 . . . . 73.47(16) ?
C61 Sb3 Sb4 O342 . . . . -164.26(16) ?
O232 Sb3 Sb4 O342 . . . . -91.62(12) ?
Sb2 Sb3 Sb4 O342 . . . . -54.47(9) ?
O341 Sb3 Sb4 Sb1 . . . . -159.25(15) ?
O231 Sb3 Sb4 Sb1 . . . . 17.50(10) ?
C51 Sb3 Sb4 Sb1 . . . . 128.42(13) ?
C61 Sb3 Sb4 Sb1 . . . . -109.32(13) ?
O232 Sb3 Sb4 Sb1 . . . . -36.68(7) ?
O342 Sb3 Sb4 Sb1 . . . . 54.94(9) ?
Sb2 Sb3 Sb4 Sb1 . . . . 0.475(10) ?
O411 Sb1 O121 Sb2 . . . . -21.2(3) ?
C21 Sb1 O121 Sb2 . . . . -145.84(16) ?
C11 Sb1 O121 Sb2 . . . . 107.39(16) ?
O412 Sb1 O121 Sb2 . . . . -54.73(13) ?
O122 Sb1 O121 Sb2 . . . . 20.74(12) ?
Sb4 Sb1 O121 Sb2 . . . . -29.65(17) ?
O231 Sb2 O121 Sb1 . . . . 17.5(3) ?
C31 Sb2 O121 Sb1 . . . . -110.11(17) ?
C41 Sb2 O121 Sb1 . . . . 144.63(17) ?
O232 Sb2 O121 Sb1 . . . . 54.95(13) ?
O122 Sb2 O121 Sb1 . . . . -20.91(12) ?
Sb3 Sb2 O121 Sb1 . . . . 30.12(17) ?
O121 Sb2 O122 O342 . . . . 132.9(2) ?
O231 Sb2 O122 O342 . . . . -31.2(2) ?
C31 Sb2 O122 O342 . . . . -129.4(2) ?
C41 Sb2 O122 O342 . . . . 70.5(5) ?
O232 Sb2 O122 O342 . . . . 44.73(19) ?
Sb1 Sb2 O122 O342 . . . . 116.1(2) ?
Sb3 Sb2 O122 O342 . . . . -0.41(17) ?
O121 Sb2 O122 Sb1 . . . . 16.78(10) ?
O231 Sb2 O122 Sb1 . . . . -147.32(11) ?
C31 Sb2 O122 Sb1 . . . . 114.49(14) ?
C41 Sb2 O122 Sb1 . . . . -45.6(5) ?
O232 Sb2 O122 Sb1 . . . . -71.40(10) ?
Sb3 Sb2 O122 Sb1 . . . . -116.54(9) ?
O121 Sb1 O122 O342 . . . . -133.3(2) ?
O411 Sb1 O122 O342 . . . . 29.89(19) ?
C21 Sb1 O122 O342 . . . . -76.8(5) ?
C11 Sb1 O122 O342 . . . . 125.7(2) ?
O412 Sb1 O122 O342 . . . . -44.75(18) ?
Sb2 Sb1 O122 O342 . . . . -116.4(2) ?
Sb4 Sb1 O122 O342 . . . . 0.75(16) ?
O121 Sb1 O122 Sb2 . . . . -16.88(10) ?
O411 Sb1 O122 Sb2 . . . . 146.31(11) ?
C21 Sb1 O122 Sb2 . . . . 39.6(5) ?
C11 Sb1 O122 Sb2 . . . . -117.91(13) ?
O412 Sb1 O122 Sb2 . . . . 71.67(10) ?
Sb4 Sb1 O122 Sb2 . . . . 117.17(9) ?
O341 Sb3 O231 Sb2 . . . . -27.2(3) ?
C51 Sb3 O231 Sb2 . . . . -150.27(16) ?
C61 Sb3 O231 Sb2 . . . . 103.43(16) ?
O232 Sb3 O231 Sb2 . . . . 19.25(12) ?
O342 Sb3 O231 Sb2 . . . . -56.10(13) ?
Sb4 Sb3 O231 Sb2 . . . . -31.22(16) ?
O121 Sb2 O231 Sb3 . . . . 19.5(3) ?
C31 Sb2 O231 Sb3 . . . . 147.00(16) ?
C41 Sb2 O231 Sb3 . . . . -107.29(18) ?
O232 Sb2 O231 Sb3 . . . . -19.34(12) ?
O122 Sb2 O231 Sb3 . . . . 56.61(14) ?
Sb1 Sb2 O231 Sb3 . . . . 30.79(17) ?
O121 Sb2 O232 O412 . . . . -30.51(19) ?
O231 Sb2 O232 O412 . . . . 133.5(2) ?
C31 Sb2 O232 O412 . . . . 68.9(6) ?
C41 Sb2 O232 O412 . . . . -127.4(2) ?
O122 Sb2 O232 O412 . . . . 45.58(18) ?
Sb1 Sb2 O232 O412 . . . . -0.37(16) ?
Sb3 Sb2 O232 O412 . . . . 117.7(2) ?
O121 Sb2 O232 Sb3 . . . . -148.16(11) ?
O231 Sb2 O232 Sb3 . . . . 15.82(10) ?
C31 Sb2 O232 Sb3 . . . . -48.7(5) ?
C41 Sb2 O232 Sb3 . . . . 114.91(13) ?
O122 Sb2 O232 Sb3 . . . . -72.07(10) ?
Sb1 Sb2 O232 Sb3 . . . . -118.02(9) ?
O341 Sb3 O232 O412 . . . . 27.8(2) ?
O231 Sb3 O232 O412 . . . . -133.3(2) ?
C51 Sb3 O232 O412 . . . . -84.5(6) ?
C61 Sb3 O232 O412 . . . . 123.8(2) ?
O342 Sb3 O232 O412 . . . . -45.56(19) ?
Sb2 Sb3 O232 O412 . . . . -117.5(2) ?
Sb4 Sb3 O232 O412 . . . . 0.03(16) ?
O341 Sb3 O232 Sb2 . . . . 145.24(11) ?
O231 Sb3 O232 Sb2 . . . . -15.86(10) ?
C51 Sb3 O232 Sb2 . . . . 32.9(6) ?
C61 Sb3 O232 Sb2 . . . . -118.71(14) ?
O342 Sb3 O232 Sb2 . . . . 71.92(10) ?
Sb4 Sb3 O232 Sb2 . . . . 117.50(9) ?
O411 Sb4 O341 Sb3 . . . . 12.7(4) ?
C81 Sb4 O341 Sb3 . . . . 140.72(17) ?
C71 Sb4 O341 Sb3 . . . . -113.41(17) ?
O412 Sb4 O341 Sb3 . . . . 50.53(14) ?
O342 Sb4 O341 Sb3 . . . . -23.80(13) ?
Sb1 Sb4 O341 Sb3 . . . . 24.37(18) ?
O231 Sb3 O341 Sb4 . . . . -6.3(3) ?
C51 Sb3 O341 Sb4 . . . . 116.23(17) ?
C61 Sb3 O341 Sb4 . . . . -137.98(16) ?
O232 Sb3 O341 Sb4 . . . . -50.76(14) ?
O342 Sb3 O341 Sb4 . . . . 23.84(13) ?
Sb2 Sb3 O341 Sb4 . . . . -23.84(18) ?
Sb2 O122 O342 Sb3 . . . . 0.6(2) ?
Sb1 O122 O342 Sb3 . . . . 103.95(16) ?
Sb2 O122 O342 Sb4 . . . . -104.45(16) ?
Sb1 O122 O342 Sb4 . . . . -1.1(2) ?
O341 Sb3 O342 O122 . . . . -136.6(2) ?
O231 Sb3 O342 O122 . . . . 30.4(2) ?
C51 Sb3 O342 O122 . . . . 125.9(2) ?
C61 Sb3 O342 O122 . . . . -76.4(4) ?
O232 Sb3 O342 O122 . . . . -45.39(19) ?
Sb2 Sb3 O342 O122 . . . . -0.41(17) ?
Sb4 Sb3 O342 O122 . . . . -117.7(2) ?
O341 Sb3 O342 Sb4 . . . . -18.90(10) ?
O231 Sb3 O342 Sb4 . . . . 148.07(11) ?
C51 Sb3 O342 Sb4 . . . . -116.43(14) ?
C61 Sb3 O342 Sb4 . . . . 41.3(4) ?
O232 Sb3 O342 Sb4 . . . . 72.30(10) ?
Sb2 Sb3 O342 Sb4 . . . . 117.28(9) ?
O341 Sb4 O342 O122 . . . . 136.6(2) ?
O411 Sb4 O342 O122 . . . . -28.3(2) ?
C81 Sb4 O342 O122 . . . . 87.8(4) ?
C71 Sb4 O342 O122 . . . . -124.0(2) ?
O412 Sb4 O342 O122 . . . . 45.65(18) ?
Sb1 Sb4 O342 O122 . . . . 0.76(16) ?
Sb3 Sb4 O342 O122 . . . . 117.7(2) ?
O341 Sb4 O342 Sb3 . . . . 18.91(10) ?
O411 Sb4 O342 Sb3 . . . . -146.00(11) ?
C81 Sb4 O342 Sb3 . . . . -29.8(4) ?
C71 Sb4 O342 Sb3 . . . . 118.32(14) ?
O412 Sb4 O342 Sb3 . . . . -72.00(9) ?
Sb1 Sb4 O342 Sb3 . . . . -116.90(9) ?
O341 Sb4 O411 Sb1 . . . . 18.1(4) ?
C81 Sb4 O411 Sb1 . . . . -108.14(16) ?
C71 Sb4 O411 Sb1 . . . . 144.89(17) ?
O412 Sb4 O411 Sb1 . . . . -21.60(12) ?
O342 Sb4 O411 Sb1 . . . . 52.81(14) ?
Sb3 Sb4 O411 Sb1 . . . . 26.19(17) ?
O121 Sb1 O411 Sb4 . . . . -13.0(4) ?
C21 Sb1 O411 Sb4 . . . . 111.12(16) ?
C11 Sb1 O411 Sb4 . . . . -142.46(16) ?
O412 Sb1 O411 Sb4 . . . . 21.86(12) ?
O122 Sb1 O411 Sb4 . . . . -53.32(14) ?
Sb2 Sb1 O411 Sb4 . . . . -26.81(17) ?
Sb2 O232 O412 Sb1 . . . . 0.5(2) ?
Sb3 O232 O412 Sb1 . . . . 106.01(16) ?
Sb2 O232 O412 Sb4 . . . . -105.51(16) ?
Sb3 O232 O412 Sb4 . . . . 0.0(2) ?
O121 Sb1 O412 O232 . . . . 29.83(19) ?
O411 Sb1 O412 O232 . . . . -135.8(2) ?
C21 Sb1 O412 O232 . . . . 125.7(2) ?
C11 Sb1 O412 O232 . . . . -77.6(5) ?
O122 Sb1 O412 O232 . . . . -45.87(19) ?
Sb2 Sb1 O412 O232 . . . . -0.37(16) ?
Sb4 Sb1 O412 O232 . . . . -118.3(2) ?
O121 Sb1 O412 Sb4 . . . . 148.09(11) ?
O411 Sb1 O412 Sb4 . . . . -17.59(10) ?
C21 Sb1 O412 Sb4 . . . . -116.07(13) ?
C11 Sb1 O412 Sb4 . . . . 40.7(4) ?
O122 Sb1 O412 Sb4 . . . . 72.39(10) ?
Sb2 Sb1 O412 Sb4 . . . . 117.89(9) ?
O341 Sb4 O412 O232 . . . . -27.7(2) ?
O411 Sb4 O412 O232 . . . . 136.1(2) ?
C81 Sb4 O412 O232 . . . . -120.6(2) ?
C71 Sb4 O412 O232 . . . . 83.4(5) ?
O342 Sb4 O412 O232 . . . . 45.59(19) ?
Sb1 Sb4 O412 O232 . . . . 118.4(2) ?
Sb3 Sb4 O412 O232 . . . . 0.03(16) ?
O341 Sb4 O412 Sb1 . . . . -146.08(11) ?
O411 Sb4 O412 Sb1 . . . . 17.71(10) ?
C81 Sb4 O412 Sb1 . . . . 121.00(13) ?
C71 Sb4 O412 Sb1 . . . . -35.0(5) ?
O342 Sb4 O412 Sb1 . . . . -72.76(10) ?
Sb3 Sb4 O412 Sb1 . . . . -118.33(9) ?
O121 Sb1 C11 C12 . . . . -174.4(3) ?
O411 Sb1 C11 C12 . . . . -14.2(4) ?
C21 Sb1 C11 C12 . . . . 86.4(4) ?
O412 Sb1 C11 C12 . . . . -69.4(6) ?
O122 Sb1 C11 C12 . . . . -99.9(3) ?
Sb2 Sb1 C11 C12 . . . . -139.8(3) ?
Sb4 Sb1 C11 C12 . . . . -37.7(4) ?
O121 Sb1 C11 C16 . . . . 9.2(4) ?
O411 Sb1 C11 C16 . . . . 169.4(3) ?
C21 Sb1 C11 C16 . . . . -90.0(4) ?
O412 Sb1 C11 C16 . . . . 114.1(4) ?
O122 Sb1 C11 C16 . . . . 83.7(3) ?
Sb2 Sb1 C11 C16 . . . . 43.8(4) ?
Sb4 Sb1 C11 C16 . . . . 145.9(3) ?
C16 C11 C12 C13 . . . . 0.3(7) ?
Sb1 C11 C12 C13 . . . . -176.2(4) ?
C11 C12 C13 C14 . . . . -0.9(7) ?
C12 C13 C14 C15 . . . . 0.9(8) ?
C13 C14 C15 C16 . . . . -0.2(7) ?
C14 C15 C16 C11 . . . . -0.4(7) ?
C12 C11 C16 C15 . . . . 0.3(7) ?
Sb1 C11 C16 C15 . . . . 176.8(3) ?
O121 Sb1 C21 C22 . . . . 40.7(4) ?
O411 Sb1 C21 C22 . . . . -118.3(4) ?
C11 Sb1 C21 C22 . . . . 143.3(4) ?
O412 Sb1 C21 C22 . . . . -44.1(4) ?
O122 Sb1 C21 C22 . . . . -13.3(7) ?
Sb2 Sb1 C21 C22 . . . . 18.4(4) ?
Sb4 Sb1 C21 C22 . . . . -84.9(4) ?
O121 Sb1 C21 C26 . . . . -137.7(3) ?
O411 Sb1 C21 C26 . . . . 63.3(3) ?
C11 Sb1 C21 C26 . . . . -35.1(4) ?
O412 Sb1 C21 C26 . . . . 137.5(3) ?
O122 Sb1 C21 C26 . . . . 168.3(3) ?
Sb2 Sb1 C21 C26 . . . . -160.0(3) ?
Sb4 Sb1 C21 C26 . . . . 96.7(3) ?
C26 C21 C22 C23 . . . . -0.2(7) ?
Sb1 C21 C22 C23 . . . . -178.6(3) ?
C21 C22 C23 C24 . . . . -0.6(7) ?
C22 C23 C24 C25 . . . . 0.9(8) ?
C23 C24 C25 C26 . . . . -0.4(8) ?
C24 C25 C26 C21 . . . . -0.4(8) ?
C22 C21 C26 C25 . . . . 0.7(7) ?
Sb1 C21 C26 C25 . . . . 179.1(4) ?
O121 Sb2 C31 C32 . . . . 140.5(4) ?
O231 Sb2 C31 C32 . . . . -19.0(4) ?
C41 Sb2 C31 C32 . . . . -120.4(4) ?
O232 Sb2 C31 C32 . . . . 42.7(8) ?
O122 Sb2 C31 C32 . . . . 65.3(4) ?
Sb1 Sb2 C31 C32 . . . . 106.8(4) ?
Sb3 Sb2 C31 C32 . . . . 3.3(4) ?
O121 Sb2 C31 C36 . . . . -41.7(4) ?
O231 Sb2 C31 C36 . . . . 158.9(4) ?
C41 Sb2 C31 C36 . . . . 57.5(4) ?
O232 Sb2 C31 C36 . . . . -139.4(5) ?
O122 Sb2 C31 C36 . . . . -116.9(4) ?
Sb1 Sb2 C31 C36 . . . . -75.3(4) ?
Sb3 Sb2 C31 C36 . . . . -178.8(3) ?
C36 C31 C32 C33 . . . . -0.7(8) ?
Sb2 C31 C32 C33 . . . . 177.2(4) ?
C31 C32 C33 C34 . . . . -0.5(9) ?
C32 C33 C34 C35 . . . . 1.5(9) ?
C33 C34 C35 C36 . . . . -1.3(10) ?
C34 C35 C36 C31 . . . . 0.2(9) ?
C32 C31 C36 C35 . . . . 0.8(8) ?
Sb2 C31 C36 C35 . . . . -177.1(4) ?
O121 Sb2 C41 C46 . . . . -54.5(4) ?
O231 Sb2 C41 C46 . . . . 104.8(4) ?
C31 Sb2 C41 C46 . . . . -154.3(4) ?
O232 Sb2 C41 C46 . . . . 30.0(4) ?
O122 Sb2 C41 C46 . . . . 5.2(7) ?
Sb1 Sb2 C41 C46 . . . . -31.4(4) ?
Sb3 Sb2 C41 C46 . . . . 70.6(4) ?
O121 Sb2 C41 C42 . . . . 125.0(3) ?
O231 Sb2 C41 C42 . . . . -75.7(3) ?
C31 Sb2 C41 C42 . . . . 25.2(4) ?
O232 Sb2 C41 C42 . . . . -150.5(3) ?
O122 Sb2 C41 C42 . . . . -175.3(3) ?
Sb1 Sb2 C41 C42 . . . . 148.0(3) ?
Sb3 Sb2 C41 C42 . . . . -110.0(3) ?
C46 C41 C42 C43 . . . . 0.9(7) ?
Sb2 C41 C42 C43 . . . . -178.5(3) ?
C41 C42 C43 C44 . . . . -1.0(7) ?
C42 C43 C44 C45 . . . . 0.1(8) ?
C43 C44 C45 C46 . . . . 0.9(8) ?
C42 C41 C46 C45 . . . . 0.0(7) ?
Sb2 C41 C46 C45 . . . . 179.5(4) ?
C44 C45 C46 C41 . . . . -0.9(8) ?
O341 Sb3 C51 C52 . . . . -85.4(5) ?
O231 Sb3 C51 C52 . . . . 72.4(5) ?
C61 Sb3 C51 C52 . . . . 176.2(5) ?
O232 Sb3 C51 C52 . . . . 25.6(9) ?
O342 Sb3 C51 C52 . . . . -11.8(5) ?
Sb2 Sb3 C51 C52 . . . . 52.4(5) ?
Sb4 Sb3 C51 C52 . . . . -53.3(5) ?
O341 Sb3 C51 C56 . . . . 94.3(4) ?
O231 Sb3 C51 C56 . . . . -107.9(4) ?
C61 Sb3 C51 C56 . . . . -4.1(4) ?
O232 Sb3 C51 C56 . . . . -154.8(5) ?
O342 Sb3 C51 C56 . . . . 167.8(4) ?
Sb2 Sb3 C51 C56 . . . . -127.9(4) ?
Sb4 Sb3 C51 C56 . . . . 126.4(4) ?
C56 C51 C52 C53 . . . . -0.7(9) ?
Sb3 C51 C52 C53 . . . . 178.9(5) ?
C51 C52 C53 C54 . . . . 1.7(11) ?
C52 C53 C54 C55 . . . . -1.9(11) ?
C53 C54 C55 C56 . . . . 1.1(11) ?
C52 C51 C56 C55 . . . . -0.1(9) ?
Sb3 C51 C56 C55 . . . . -179.7(5) ?
C54 C55 C56 C51 . . . . -0.1(10) ?
O341 Sb3 C61 C62 . . . . 161.9(4) ?
O231 Sb3 C61 C62 . . . . 1.8(4) ?
C51 Sb3 C61 C62 . . . . -97.7(4) ?
O232 Sb3 C61 C62 . . . . 75.6(4) ?
O342 Sb3 C61 C62 . . . . 105.3(5) ?
Sb2 Sb3 C61 C62 . . . . 36.9(4) ?
Sb4 Sb3 C61 C62 . . . . 136.8(3) ?
O341 Sb3 C61 C66 . . . . -16.0(4) ?
O231 Sb3 C61 C66 . . . . -176.1(3) ?
C51 Sb3 C61 C66 . . . . 84.5(4) ?
O232 Sb3 C61 C66 . . . . -102.3(3) ?
O342 Sb3 C61 C66 . . . . -72.6(5) ?
Sb2 Sb3 C61 C66 . . . . -141.0(3) ?
Sb4 Sb3 C61 C66 . . . . -41.1(4) ?
C66 C61 C62 C63 . . . . -0.2(7) ?
Sb3 C61 C62 C63 . . . . -178.0(4) ?
C61 C62 C63 C64 . . . . -0.6(8) ?
C62 C63 C64 C65 . . . . 0.5(9) ?
C63 C64 C65 C66 . . . . 0.3(9) ?
C64 C65 C66 C61 . . . . -1.0(8) ?
C62 C61 C66 C65 . . . . 1.0(7) ?
Sb3 C61 C66 C65 . . . . 178.9(4) ?
O341 Sb4 C71 C76 . . . . 10.3(4) ?
O411 Sb4 C71 C76 . . . . -148.9(4) ?
C81 Sb4 C71 C76 . . . . 106.0(4) ?
O412 Sb4 C71 C76 . . . . -98.9(5) ?
O342 Sb4 C71 C76 . . . . -62.8(4) ?
Sb1 Sb4 C71 C76 . . . . -126.4(3) ?
Sb3 Sb4 C71 C76 . . . . -22.5(4) ?
O341 Sb4 C71 C72 . . . . -170.2(4) ?
O411 Sb4 C71 C72 . . . . 30.5(4) ?
C81 Sb4 C71 C72 . . . . -74.5(4) ?
O412 Sb4 C71 C72 . . . . 80.6(6) ?
O342 Sb4 C71 C72 . . . . 116.7(4) ?
Sb1 Sb4 C71 C72 . . . . 53.0(4) ?
Sb3 Sb4 C71 C72 . . . . 157.0(3) ?
C76 C71 C72 C73 . . . . -0.1(8) ?
Sb4 C71 C72 C73 . . . . -179.6(4) ?
C71 C72 C73 C74 . . . . 1.4(9) ?
C72 C73 C74 C75 . . . . -2.1(10) ?
C73 C74 C75 C76 . . . . 1.6(9) ?
C72 C71 C76 C75 . . . . -0.4(7) ?
Sb4 C71 C76 C75 . . . . 179.1(4) ?
C74 C75 C76 C71 . . . . -0.3(8) ?
O341 Sb4 C81 C86 . . . . -126.2(4) ?
O411 Sb4 C81 C86 . . . . 33.1(4) ?
C71 Sb4 C81 C86 . . . . 132.9(4) ?
O412 Sb4 C81 C86 . . . . -40.0(4) ?
O342 Sb4 C81 C86 . . . . -80.2(5) ?
Sb1 Sb4 C81 C86 . . . . -1.6(4) ?
Sb3 Sb4 C81 C86 . . . . -102.9(4) ?
O341 Sb4 C81 C82 . . . . 48.1(3) ?
O411 Sb4 C81 C82 . . . . -152.6(3) ?
C71 Sb4 C81 C82 . . . . -52.8(4) ?
O412 Sb4 C81 C82 . . . . 134.3(3) ?
O342 Sb4 C81 C82 . . . . 94.1(5) ?
Sb1 Sb4 C81 C82 . . . . 172.7(3) ?
Sb3 Sb4 C81 C82 . . . . 71.3(3) ?
C86 C81 C82 C83 . . . . -0.1(7) ?
Sb4 C81 C82 C83 . . . . -174.7(4) ?
C81 C82 C83 C84 . . . . 0.7(8) ?
C82 C83 C84 C85 . . . . -1.2(8) ?
C83 C84 C85 C86 . . . . 1.1(8) ?
C82 C81 C86 C85 . . . . 0.0(7) ?
Sb4 C81 C86 C85 . . . . 174.1(4) ?
C84 C85 C86 C81 . . . . -0.5(8) ?
